data_4506100
loop_
_publ_author_name
'Zhu, Yan'
'Luo, Feng'
'Song, Yu-mei'
'Feng, Xue-feng'
'Luo, Ming-biao'
'Liao, Zhen-wei'
'Sun, Gong-ming'
'Tian, Xiao-zhao'
'Yuan, Zi-Jun'

_publ_section_title
;
 The First One-Pot Synthesis of Multinuclear 3d-4f Metal--Organic
 Compounds Involving a Polytopic N,O-Donor Ligand Formed in Situ
;
_journal_issue 5
_journal_name_full 'Crystal Growth &amp; Design'
_journal_page_first 2158
_journal_paper_doi 10.1021/cg3002509
_journal_volume 12
_journal_year 2012
_chemical_formula_sum 'C120 H86 Co4 Gd2 N12 O14'
_chemical_formula_weight 2470.23
_chemical_name_systematic
; 
 ? 
;
_space_group_IT_number 176
_symmetry_cell_setting hexagonal
_symmetry_space_group_name_Hall '-P 6c'
_symmetry_space_group_name_H-M 'P 63/m'
_atom_sites_solution_hydrogens geom
_atom_sites_solution_primary direct
_atom_sites_solution_secondary difmap
_audit_creation_method SHELXL-97
_cell_angle_alpha 90.00
_cell_angle_beta 90.00
_cell_angle_gamma 120.00
_cell_formula_units_Z 1
_cell_length_a 13.40490(10)
_cell_length_b 13.40490(10)
_cell_length_c 18.4479(2)
_cell_measurement_reflns_used 3876
_cell_measurement_temperature 296(2)
_cell_measurement_theta_max 27.37
_cell_measurement_theta_min 2.82
_cell_volume 2870.81(4)
_computing_cell_refinement 'Bruker SMART'
_computing_data_collection 'Bruker SMART'
_computing_data_reduction 'Bruker SAINT'
_computing_molecular_graphics 'Bruker SHELXTL'
_computing_publication_material 'Bruker SHELXTL'
_computing_structure_refinement 'SHELXL-97 (Sheldrick, 1997)'
_computing_structure_solution 'SHELXS-97 (Sheldrick, 1990)'
_diffrn_ambient_temperature 296(2)
_diffrn_measured_fraction_theta_full 1.000
_diffrn_measured_fraction_theta_max 1.000
_diffrn_measurement_device_type 'CCD area detector'
_diffrn_measurement_method 'phi and omega scans'
_diffrn_radiation_monochromator graphite
_diffrn_radiation_source 'fine-focus sealed tube'
_diffrn_radiation_type MoK\a
_diffrn_radiation_wavelength 0.71073
_diffrn_reflns_av_R_equivalents 0.0385
_diffrn_reflns_av_sigmaI/netI 0.0223
_diffrn_reflns_limit_h_max 15
_diffrn_reflns_limit_h_min -13
_diffrn_reflns_limit_k_max 14
_diffrn_reflns_limit_k_min -15
_diffrn_reflns_limit_l_max 21
_diffrn_reflns_limit_l_min -21
_diffrn_reflns_number 13677
_diffrn_reflns_theta_full 25.00
_diffrn_reflns_theta_max 25.00
_diffrn_reflns_theta_min 1.75
_exptl_absorpt_coefficient_mu 1.768
_exptl_absorpt_correction_T_max 0.7187
_exptl_absorpt_correction_T_min 0.6763
_exptl_absorpt_correction_type none
_exptl_crystal_density_diffrn 1.429
_exptl_crystal_density_meas 0
_exptl_crystal_density_method 'not measured'
_exptl_crystal_F_000 1238
_exptl_crystal_size_max 0.24
_exptl_crystal_size_mid 0.24
_exptl_crystal_size_min 0.20
_refine_diff_density_max 0.563
_refine_diff_density_min -1.129
_refine_diff_density_rms 0.071
_refine_ls_extinction_method none
_refine_ls_goodness_of_fit_ref 1.097
_refine_ls_hydrogen_treatment mixed
_refine_ls_matrix_type full
_refine_ls_number_parameters 132
_refine_ls_number_reflns 1749
_refine_ls_number_restraints 4
_refine_ls_restrained_S_all 1.096
_refine_ls_R_factor_all 0.0482
_refine_ls_R_factor_gt 0.0411
_refine_ls_shift/su_max 0.000
_refine_ls_shift/su_mean 0.000
_refine_ls_structure_factor_coef Fsqd
_refine_ls_weighting_details 'calc w=1/[\s^2^(Fo^2^)+(0.0405P)^2^+3.9888P] where P=(Fo^2^+2Fc^2^)/3'
_refine_ls_weighting_scheme calc
_refine_ls_wR_factor_gt 0.0996
_refine_ls_wR_factor_ref 0.1046
_reflns_number_gt 1517
_reflns_number_total 1749
_reflns_threshold_expression >2sigma(I)
_cod_data_source_file cg3002509_si_002.cif
_cod_data_source_block 12
_cod_depositor_comments
;
The following automatic conversions were performed:

'_symmetry_cell_setting' value 'Hexagonal' changed to 'hexagonal'
according to /home/saulius/struct/CIF-dictionaries/cif_core.dic
dictionary named 'cif_core.dic' version 2.4.1 from 2010-06-29.

Automatic conversion script
Id: cif_fix_values 1715 2011-07-08 13:25:40Z adriana 
;
_cod_original_sg_symbol_H-M P6(3)/m
_cod_database_code 4506100

loop_
_symmetry_equiv_pos_as_xyz
'x, y, z'
'-y, x-y, z'
'-x+y, -x, z'
'-x, -y, z+1/2'
'y, -x+y, z+1/2'
'x-y, x, z+1/2'
'-x, -y, -z'
'y, -x+y, -z'
'x-y, x, -z'
'x, y, -z-1/2'
'-y, x-y, -z-1/2'
'-x+y, -x, -z-1/2'

loop_
_atom_site_label
_atom_site_type_symbol
_atom_site_fract_x
_atom_site_fract_y
_atom_site_fract_z
_atom_site_U_iso_or_equiv
_atom_site_adp_type
_atom_site_occupancy
_atom_site_symmetry_multiplicity
_atom_site_calc_flag
_atom_site_refinement_flags
C1 C 0.4278(4) 0.2804(4) 0.4274(2) 0.0529(10) Uani 1 1 d .
C2 C 0.4313(4) 0.2314(3) 0.3595(2) 0.0491(9) Uani 1 1 d .
C3 C 0.5255(5) 0.3768(4) 0.5318(3) 0.0774(15) Uani 1 1 d .
H3 H 0.5928 0.4127 0.5590 0.093 Uiso 1 1 calc R
C4 C 0.4252(6) 0.3708(5) 0.5599(3) 0.0894(18) Uani 1 1 d .
H4 H 0.4271 0.4034 0.6048 0.107 Uiso 1 1 calc R
C5 C 0.3270(6) 0.3178(5) 0.5220(3) 0.0848(16) Uani 1 1 d .
H5 H 0.2601 0.3116 0.5414 0.102 Uiso 1 1 calc R
C6 C 0.3241(5) 0.2715(4) 0.4531(3) 0.0682(13) Uani 1 1 d .
C7 C 0.2253(5) 0.2129(6) 0.4103(3) 0.0856(17) Uani 1 1 d .
H7 H 0.1564 0.2067 0.4257 0.103 Uiso 1 1 calc R
C8 C 0.2294(5) 0.1645(6) 0.3457(3) 0.0805(16) Uani 1 1 d .
H8 H 0.1624 0.1254 0.3184 0.097 Uiso 1 1 calc R
C9 C 0.3309(3) 0.1719(4) 0.3192(2) 0.0564(11) Uani 1 1 d .
C10 C 0.3318(5) 0.1101(6) 0.2500 0.0591(15) Uani 1 2 d SD
C11 C 0.2328(8) -0.0172(8) 0.2500 0.089(2) Uani 1 2 d SD
Co1 Co 0.6667 0.3333 0.41548(5) 0.0482(3) Uani 1 3 d S
Gd1 Gd 0.6667 0.3333 0.2500 0.0589(2) Uani 1 6 d S
H1A H 0.9664(12) 0.521(15) 0.2500 0.071 Uiso 0.33 2 d SPD
H2A H 0.401(3) 0.100(6) 0.2500 0.071 Uiso 1 2 d SD
H3A H 0.166(4) -0.004(6) 0.2500 0.071 Uiso 1 2 d SD
H4A H 0.248(4) -0.054(4) 0.2925(18) 0.071 Uiso 1 1 d D
N1 N 0.5273(3) 0.3330(3) 0.46742(18) 0.0598(9) Uani 1 1 d .
O1 O 0.5311(2) 0.2415(2) 0.34001(13) 0.0463(6) Uani 1 1 d .
O2 O 0.8933(7) 0.4836(7) 0.2500 0.0275(19) Uani 0.33 2 d SPD

loop_
_atom_site_aniso_label
_atom_site_aniso_U_11
_atom_site_aniso_U_22
_atom_site_aniso_U_33
_atom_site_aniso_U_23
_atom_site_aniso_U_13
_atom_site_aniso_U_12
C1 0.067(3) 0.054(2) 0.046(2) 0.0076(19) 0.009(2) 0.037(2)
C2 0.059(2) 0.054(2) 0.043(2) 0.0113(18) 0.0088(18) 0.035(2)
C3 0.097(4) 0.082(3) 0.048(3) -0.010(2) 0.013(3) 0.041(3)
C4 0.123(5) 0.091(4) 0.063(3) -0.008(3) 0.032(3) 0.061(4)
C5 0.105(4) 0.102(4) 0.075(3) 0.003(3) 0.027(3) 0.072(4)
C6 0.087(3) 0.081(3) 0.059(3) 0.010(2) 0.022(3) 0.058(3)
C7 0.074(3) 0.134(5) 0.077(4) 0.009(3) 0.015(3) 0.072(4)
C8 0.065(3) 0.126(5) 0.063(3) 0.005(3) 0.004(2) 0.057(3)
C9 0.048(2) 0.073(3) 0.050(2) 0.007(2) 0.0043(18) 0.032(2)
C10 0.050(3) 0.068(4) 0.054(4) 0.000 0.000 0.025(3)
C11 0.071(5) 0.083(6) 0.092(6) 0.000 0.000 0.024(4)
Co1 0.0584(4) 0.0584(4) 0.0278(5) 0.000 0.000 0.02921(19)
Gd1 0.0754(3) 0.0754(3) 0.0258(3) 0.000 0.000 0.03770(14)
N1 0.084(3) 0.059(2) 0.0381(18) 0.0021(16) 0.0132(18) 0.037(2)
O1 0.0440(14) 0.0571(16) 0.0392(14) -0.0003(12) 0.0033(11) 0.0264(13)
O2 0.015(4) 0.027(5) 0.030(5) 0.000 0.000 0.002(4)

loop_
_atom_type_symbol
_atom_type_description
_atom_type_scat_dispersion_real
_atom_type_scat_dispersion_imag
_atom_type_scat_source
C C 0.0033 0.0016 'International Tables Vol C Tables 4.2.6.8 and 6.1.1.4'
H H 0.0000 0.0000 'International Tables Vol C Tables 4.2.6.8 and 6.1.1.4'
N N 0.0061 0.0033 'International Tables Vol C Tables 4.2.6.8 and 6.1.1.4'
O O 0.0106 0.0060 'International Tables Vol C Tables 4.2.6.8 and 6.1.1.4'
Co Co 0.3494 0.9721 'International Tables Vol C Tables 4.2.6.8 and 6.1.1.4'
Gd Gd -0.1653 3.9035 'International Tables Vol C Tables 4.2.6.8 and 6.1.1.4'

loop_
_geom_angle_atom_site_label_1
_geom_angle_atom_site_label_2
_geom_angle_atom_site_label_3
_geom_angle
_geom_angle_site_symmetry_1
_geom_angle_site_symmetry_3
N1 C1 C6 121.6(4) . .
N1 C1 C2 117.5(4) . .
C6 C1 C2 120.8(4) . .
O1 C2 C9 123.5(4) . .
O1 C2 C1 117.1(4) . .
C9 C2 C1 119.3(4) . .
N1 C3 C4 122.2(5) . .
N1 C3 H3 118.9 . .
C4 C3 H3 118.9 . .
C5 C4 C3 119.8(5) . .
C5 C4 H4 120.1 . .
C3 C4 H4 120.1 . .
C4 C5 C6 120.6(5) . .
C4 C5 H5 119.7 . .
C6 C5 H5 119.7 . .
C7 C6 C5 124.6(5) . .
C7 C6 C1 118.2(4) . .
C5 C6 C1 117.1(5) . .
C8 C7 C6 120.4(5) . .
C8 C7 H7 119.8 . .
C6 C7 H7 119.8 . .
C7 C8 C9 122.5(5) . .
C7 C8 H8 118.8 . .
C9 C8 H8 118.8 . .
C2 C9 C8 118.8(4) . .
C2 C9 C10 119.4(4) . .
C8 C9 C10 121.6(5) . .
C9 C10 C9 113.7(5) . 10_556
C9 C10 C11 111.2(3) . .
C9 C10 C11 111.2(3) 10_556 .
C9 C10 H2A 109.5(18) . .
C9 C10 H2A 109.5(18) 10_556 .
C11 C10 H2A 101(4) . .
C10 C11 H3A 99(4) . .
C10 C11 H4A 106(3) . .
H3A C11 H4A 121(3) . .
N1 Co1 N1 100.78(13) 2_655 3_665
N1 Co1 N1 100.78(13) 2_655 .
N1 Co1 N1 100.78(13) 3_665 .
N1 Co1 O1 78.18(12) 2_655 2_655
N1 Co1 O1 99.54(12) 3_665 2_655
N1 Co1 O1 159.47(13) . 2_655
N1 Co1 O1 99.54(12) 2_655 .
N1 Co1 O1 159.47(13) 3_665 .
N1 Co1 O1 78.18(12) . .
O1 Co1 O1 81.76(10) 2_655 .
N1 Co1 O1 159.47(13) 2_655 3_665
N1 Co1 O1 78.18(12) 3_665 3_665
N1 Co1 O1 99.54(12) . 3_665
O1 Co1 O1 81.76(10) 2_655 3_665
O1 Co1 O1 81.76(10) . 3_665
N1 Co1 Gd1 117.18(10) 2_655 .
N1 Co1 Gd1 117.18(10) 3_665 .
N1 Co1 Gd1 117.18(10) . .
O1 Co1 Gd1 49.09(7) 2_655 .
O1 Co1 Gd1 49.09(7) . .
O1 Co1 Gd1 49.09(7) 3_665 .
O1 Gd1 O1 91.89(13) 2_655 11_656
O1 Gd1 O1 139.31(5) 2_655 10_556
O1 Gd1 O1 74.06(10) 11_656 10_556
O1 Gd1 O1 74.06(10) 2_655 3_665
O1 Gd1 O1 139.31(5) 11_656 3_665
O1 Gd1 O1 139.31(5) 10_556 3_665
O1 Gd1 O1 74.06(10) 2_655 .
O1 Gd1 O1 139.31(5) 11_656 .
O1 Gd1 O1 91.89(13) 10_556 .
O1 Gd1 O1 74.06(10) 3_665 .
O1 Gd1 O1 139.31(5) 2_655 12_666
O1 Gd1 O1 74.06(10) 11_656 12_666
O1 Gd1 O1 74.06(10) 10_556 12_666
O1 Gd1 O1 91.89(13) 3_665 12_666
O1 Gd1 O1 139.31(5) . 12_666
O1 Gd1 O2 70.24(14) 2_655 3_665
O1 Gd1 O2 70.24(14) 11_656 3_665
O1 Gd1 O2 69.07(14) 10_556 3_665
O1 Gd1 O2 134.05(6) 3_665 3_665
O1 Gd1 O2 69.07(14) . 3_665
O1 Gd1 O2 134.05(6) 12_666 3_665
O1 Gd1 O2 69.07(14) 2_655 .
O1 Gd1 O2 69.07(14) 11_656 .
O1 Gd1 O2 134.05(6) 10_556 .
O1 Gd1 O2 70.24(14) 3_665 .
O1 Gd1 O2 134.05(6) . .
O1 Gd1 O2 70.24(14) 12_666 .
O2 Gd1 O2 120.0 3_665 .
O1 Gd1 O2 134.05(6) 2_655 2_655
O1 Gd1 O2 134.05(6) 11_656 2_655
O1 Gd1 O2 70.24(14) 10_556 2_655
O1 Gd1 O2 69.07(14) 3_665 2_655
O1 Gd1 O2 70.24(14) . 2_655
O1 Gd1 O2 69.07(14) 12_666 2_655
O2 Gd1 O2 120.000(2) 3_665 2_655
O2 Gd1 O2 120.000(1) . 2_655
O1 Gd1 Co1 44.06(6) 2_655 .
O1 Gd1 Co1 135.94(6) 11_656 .
O1 Gd1 Co1 135.94(6) 10_556 .
O1 Gd1 Co1 44.06(6) 3_665 .
O1 Gd1 Co1 44.06(6) . .
O1 Gd1 Co1 135.94(6) 12_666 .
O2 Gd1 Co1 90.0 3_665 .
O2 Gd1 Co1 90.0 . .
O2 Gd1 Co1 90.0 2_655 .
O1 Gd1 Co1 135.94(6) 2_655 10_556
O1 Gd1 Co1 44.06(6) 11_656 10_556
O1 Gd1 Co1 44.06(6) 10_556 10_556
O1 Gd1 Co1 135.94(6) 3_665 10_556
O1 Gd1 Co1 135.94(6) . 10_556
O1 Gd1 Co1 44.06(6) 12_666 10_556
O2 Gd1 Co1 90.0 3_665 10_556
O2 Gd1 Co1 90.0 . 10_556
O2 Gd1 Co1 90.0 2_655 10_556
Co1 Gd1 Co1 180.0 . 10_556
C3 N1 C1 118.7(4) . .
C3 N1 Co1 128.3(4) . .
C1 N1 Co1 113.1(3) . .
C2 O1 Co1 114.1(2) . .
C2 O1 Gd1 137.2(2) . .
Co1 O1 Gd1 86.85(9) . .
Gd1 O2 H1A 170(10) . .

loop_
_geom_bond_atom_site_label_1
_geom_bond_atom_site_label_2
_geom_bond_distance
_geom_bond_site_symmetry_2
C1 N1 1.371(6) .
C1 C6 1.417(6) .
C1 C2 1.426(6) .
C2 O1 1.325(5) .
C2 C9 1.389(6) .
C3 N1 1.331(5) .
C3 C4 1.404(8) .
C3 H3 0.9300 .
C4 C5 1.339(8) .
C4 H4 0.9300 .
C5 C6 1.407(7) .
C5 H5 0.9300 .
C6 C7 1.398(8) .
C7 C8 1.370(7) .
C7 H7 0.9300 .
C8 C9 1.401(6) .
C8 H8 0.9300 .
C9 C10 1.526(6) .
C10 C9 1.526(6) 10_556
C10 C11 1.551(11) .
C10 H2A 1.002(10) .
C11 H3A 1.000(10) .
C11 H4A 1.007(10) .
Co1 N1 2.098(4) 2_655
Co1 N1 2.098(4) 3_665
Co1 N1 2.098(4) .
Co1 O1 2.126(3) 2_655
Co1 O1 2.126(3) .
Co1 O1 2.126(3) 3_665
Co1 Gd1 3.0528(8) .
Gd1 O1 2.311(2) 2_655
Gd1 O1 2.311(2) 11_656
Gd1 O1 2.311(2) 10_556
Gd1 O1 2.311(2) 3_665
Gd1 O1 2.311(2) .
Gd1 O1 2.311(2) 12_666
Gd1 O2 2.678(8) 3_665
Gd1 O2 2.678(8) .
Gd1 O2 2.678(8) 2_655
Gd1 Co1 3.0528(8) 10_556
O2 H1A 0.848(11) .

loop_
_geom_torsion_atom_site_label_1
_geom_torsion_atom_site_label_2
_geom_torsion_atom_site_label_3
_geom_torsion_atom_site_label_4
_geom_torsion
_geom_torsion_site_symmetry_1
_geom_torsion_site_symmetry_4
N1 C1 C2 O1 -0.6(5) . .
C6 C1 C2 O1 -178.7(4) . .
N1 C1 C2 C9 176.5(4) . .
C6 C1 C2 C9 -1.7(6) . .
N1 C3 C4 C5 1.0(9) . .
C3 C4 C5 C6 -2.1(9) . .
C4 C5 C6 C7 178.6(6) . .
C4 C5 C6 C1 2.0(8) . .
N1 C1 C6 C7 -177.7(4) . .
C2 C1 C6 C7 0.4(7) . .
N1 C1 C6 C5 -0.8(7) . .
C2 C1 C6 C5 177.3(4) . .
C5 C6 C7 C8 -175.9(5) . .
C1 C6 C7 C8 0.7(8) . .
C6 C7 C8 C9 -0.6(9) . .
O1 C2 C9 C8 178.6(4) . .
C1 C2 C9 C8 1.8(6) . .
O1 C2 C9 C10 2.3(6) . .
C1 C2 C9 C10 -174.5(4) . .
C7 C8 C9 C2 -0.7(8) . .
C7 C8 C9 C10 175.5(5) . .
C2 C9 C10 C9 -105.0(5) . 10_556
C8 C9 C10 C9 78.8(7) . 10_556
C2 C9 C10 C11 128.4(6) . .
C8 C9 C10 C11 -47.8(7) . .
N1 Co1 Gd1 O1 -41.45(14) 2_655 2_655
N1 Co1 Gd1 O1 78.55(14) 3_665 2_655
N1 Co1 Gd1 O1 -161.45(14) . 2_655
O1 Co1 Gd1 O1 -120.0 . 2_655
O1 Co1 Gd1 O1 120.0 3_665 2_655
N1 Co1 Gd1 O1 -41.45(14) 2_655 11_656
N1 Co1 Gd1 O1 78.55(14) 3_665 11_656
N1 Co1 Gd1 O1 -161.45(14) . 11_656
O1 Co1 Gd1 O1 0.0 2_655 11_656
O1 Co1 Gd1 O1 -120.0 . 11_656
O1 Co1 Gd1 O1 120.0 3_665 11_656
N1 Co1 Gd1 O1 78.55(14) 2_655 10_556
N1 Co1 Gd1 O1 -161.45(14) 3_665 10_556
N1 Co1 Gd1 O1 -41.45(14) . 10_556
O1 Co1 Gd1 O1 120.0 2_655 10_556
O1 Co1 Gd1 O1 0.0 . 10_556
O1 Co1 Gd1 O1 -120.0 3_665 10_556
N1 Co1 Gd1 O1 -161.45(14) 2_655 3_665
N1 Co1 Gd1 O1 -41.45(14) 3_665 3_665
N1 Co1 Gd1 O1 78.55(14) . 3_665
O1 Co1 Gd1 O1 -120.0 2_655 3_665
O1 Co1 Gd1 O1 120.0 . 3_665
N1 Co1 Gd1 O1 78.55(14) 2_655 .
N1 Co1 Gd1 O1 -161.45(14) 3_665 .
N1 Co1 Gd1 O1 -41.45(14) . .
O1 Co1 Gd1 O1 120.0 2_655 .
O1 Co1 Gd1 O1 -120.0 3_665 .
N1 Co1 Gd1 O1 -161.45(14) 2_655 12_666
N1 Co1 Gd1 O1 -41.45(14) 3_665 12_666
N1 Co1 Gd1 O1 78.55(14) . 12_666
O1 Co1 Gd1 O1 -120.0 2_655 12_666
O1 Co1 Gd1 O1 120.0 . 12_666
O1 Co1 Gd1 O1 0.0 3_665 12_666
N1 Co1 Gd1 O2 19.5(2) 2_655 3_665
N1 Co1 Gd1 O2 139.5(2) 3_665 3_665
N1 Co1 Gd1 O2 -100.5(2) . 3_665
O1 Co1 Gd1 O2 60.9(2) 2_655 3_665
O1 Co1 Gd1 O2 -59.1(2) . 3_665
O1 Co1 Gd1 O2 -179.1(2) 3_665 3_665
N1 Co1 Gd1 O2 -100.5(2) 2_655 .
N1 Co1 Gd1 O2 19.5(2) 3_665 .
N1 Co1 Gd1 O2 139.5(2) . .
O1 Co1 Gd1 O2 -59.1(2) 2_655 .
O1 Co1 Gd1 O2 -179.1(2) . .
O1 Co1 Gd1 O2 60.9(2) 3_665 .
N1 Co1 Gd1 O2 139.5(2) 2_655 2_655
N1 Co1 Gd1 O2 -100.5(2) 3_665 2_655
N1 Co1 Gd1 O2 19.5(2) . 2_655
O1 Co1 Gd1 O2 -179.1(2) 2_655 2_655
O1 Co1 Gd1 O2 60.9(2) . 2_655
O1 Co1 Gd1 O2 -59.1(2) 3_665 2_655
N1 Co1 Gd1 Co1 120(44) 2_655 10_556
N1 Co1 Gd1 Co1 -120(24) 3_665 10_556
N1 Co1 Gd1 Co1 0(24) . 10_556
O1 Co1 Gd1 Co1 162(44) 2_655 10_556
O1 Co1 Gd1 Co1 42(24) . 10_556
O1 Co1 Gd1 Co1 -78(24) 3_665 10_556
C4 C3 N1 C1 0.1(7) . .
C4 C3 N1 Co1 179.7(4) . .
C6 C1 N1 C3 -0.3(6) . .
C2 C1 N1 C3 -178.4(4) . .
C6 C1 N1 Co1 -179.9(3) . .
C2 C1 N1 Co1 2.0(5) . .
N1 Co1 N1 C3 80.9(4) 2_655 .
N1 Co1 N1 C3 -22.4(4) 3_665 .
O1 Co1 N1 C3 166.0(4) 2_655 .
O1 Co1 N1 C3 178.5(4) . .
O1 Co1 N1 C3 -102.1(4) 3_665 .
Gd1 Co1 N1 C3 -150.8(4) . .
N1 Co1 N1 C1 -99.5(3) 2_655 .
N1 Co1 N1 C1 157.2(3) 3_665 .
O1 Co1 N1 C1 -14.5(5) 2_655 .
O1 Co1 N1 C1 -1.9(3) . .
O1 Co1 N1 C1 77.5(3) 3_665 .
Gd1 Co1 N1 C1 28.8(3) . .
C9 C2 O1 Co1 -178.0(3) . .
C1 C2 O1 Co1 -1.2(4) . .
C9 C2 O1 Gd1 68.7(5) . .
C1 C2 O1 Gd1 -114.4(4) . .
N1 Co1 O1 C2 100.8(3) 2_655 .
N1 Co1 O1 C2 -87.5(4) 3_665 .
N1 Co1 O1 C2 1.7(2) . .
O1 Co1 O1 C2 177.3(3) 2_655 .
O1 Co1 O1 C2 -99.9(3) 3_665 .
Gd1 Co1 O1 C2 -141.3(3) . .
N1 Co1 O1 Gd1 -117.86(12) 2_655 .
N1 Co1 O1 Gd1 53.8(4) 3_665 .
N1 Co1 O1 Gd1 143.01(12) . .
O1 Co1 O1 Gd1 -41.40(4) 2_655 .
O1 Co1 O1 Gd1 41.40(4) 3_665 .
O1 Gd1 O1 C2 161.6(4) 2_655 .
O1 Gd1 O1 C2 -124.6(4) 11_656 .
O1 Gd1 O1 C2 -57.2(4) 10_556 .
O1 Gd1 O1 C2 84.1(4) 3_665 .
O1 Gd1 O1 C2 10.3(4) 12_666 .
O2 Gd1 O1 C2 -123.9(4) 3_665 .
O2 Gd1 O1 C2 124.1(4) . .
O2 Gd1 O1 C2 11.1(4) 2_655 .
Co1 Gd1 O1 C2 122.8(4) . .
Co1 Gd1 O1 C2 -57.2(4) 10_556 .
O1 Gd1 O1 Co1 38.78(3) 2_655 .
O1 Gd1 O1 Co1 112.53(2) 11_656 .
O1 Gd1 O1 Co1 180.0 10_556 .
O1 Gd1 O1 Co1 -38.78(3) 3_665 .
O1 Gd1 O1 Co1 -112.53(2) 12_666 .
O2 Gd1 O1 Co1 113.29(18) 3_665 .
O2 Gd1 O1 Co1 1.3(3) . .
O2 Gd1 O1 Co1 -111.79(18) 2_655 .
Co1 Gd1 O1 Co1 180.0 10_556 .
